data_2300662
loop_
_publ_author_name
'Gromilov, Sergey'
'Chepurov, Anatoly'
'Sonin, Valeri'
'Zhimulev, Egor'
'Sukhikh, Aleksandr'
'Chepurov, Aleksei'
'Shcheglov, Dmitry'

_publ_section_title
;
 Formation of two crystal modifications of Fe7C3&#x2212;x&#x000D; at
 5.5&#x2005;GPa
;
_journal_coeditor_code GJ5230
_journal_issue 6
_journal_name_full 'Journal of Applied Crystallography'
_journal_page_first 1378
_journal_paper_doi 10.1107/S1600576719013347
_journal_volume 52
_journal_year 2019
_chemical_formula_moiety 'C6 Fe14'
_chemical_formula_sum 'C6 Fe14'
_chemical_formula_weight 853.96
_chemical_name_common 'iron carbide'
_chemical_name_systematic 'iron carbide'
_space_group_crystal_system orthorhombic
_space_group_IT_number 61
_space_group_name_Hall '-P 2ac 2ab'
_space_group_name_H-M_alt 'P b c a'
_atom_sites_solution_primary dual
_cell_angle_alpha 90
_cell_angle_beta 90
_cell_angle_gamma 90
_cell_formula_units_Z 4
_cell_length_a 11.9698(6)
_cell_length_b 4.5240(2)
_cell_length_c 13.7658(6)
_cell_measurement_reflns_used 4135
_cell_measurement_temperature 298
_cell_measurement_theta_max 33.19
_cell_measurement_theta_min 3.40
_cell_volume 745.44(6)
_computing_cell_refinement 'Bruker SAINT V8.32B'
_computing_data_collection 'Bruker APEX2 V2013.6-2'
_computing_data_reduction 'Bruker SAINT V8.32B'
_computing_molecular_graphics 'Olex2 (Dolomanov et al., 2009)'
_computing_publication_material 'Olex2 (Dolomanov et al., 2009)'
_computing_structure_refinement 'SHELXL 2018/3'
_computing_structure_solution 'SHELXT 2014/5'
_diffrn_ambient_temperature 298
_diffrn_detector_area_resol_mean 25
_diffrn_measured_fraction_theta_full 1.000
_diffrn_measured_fraction_theta_max 1.000
_diffrn_measurement_device_type 'Bruker APEX-II CCD'
_diffrn_measurement_method '\f and \w scans'
_diffrn_radiation_type MoK\a
_diffrn_radiation_wavelength 0.71073
_diffrn_reflns_av_R_equivalents 0.0290
_diffrn_reflns_av_unetI/netI 0.0210
_diffrn_reflns_limit_h_max 18
_diffrn_reflns_limit_h_min -16
_diffrn_reflns_limit_k_max 6
_diffrn_reflns_limit_k_min -6
_diffrn_reflns_limit_l_max 10
_diffrn_reflns_limit_l_min -21
_diffrn_reflns_number 6522
_diffrn_reflns_theta_full 25.242
_diffrn_reflns_theta_max 33.239
_diffrn_reflns_theta_min 2.960
_diffrn_standards_number 0
_exptl_absorpt_coefficient_mu 26.255
_exptl_absorpt_correction_T_max 0.7465
_exptl_absorpt_correction_T_min 0.4357
_exptl_absorpt_correction_type multi-scan
_exptl_absorpt_process_details
;
 SADABS-2012/1 (Bruker,2012) was used for absorption correction. wR2(int)
 was 0.1120 before and 0.0329 after correction. The Ratio of minimum to
 maximum transmission is 0.5837. The \l/2 correction factor is 0.0015.
;
_exptl_crystal_colour 'metallic light gray'
_exptl_crystal_density_diffrn 7.609
_exptl_crystal_description block
_exptl_crystal_F_000 1600
_exptl_crystal_size_max 0.12
_exptl_crystal_size_mid 0.08
_exptl_crystal_size_min 0.04
_refine_diff_density_max 1.829
_refine_diff_density_min -0.845
_refine_ls_extinction_coef 0.0031(2)
_refine_ls_extinction_expression Fc^*^=kFc[1+0.001xFc^2^\l^3^/sin(2\q)]^-1/4^
_refine_ls_extinction_method 'SHELXL-2018/3 (Sheldrick 2018)'
_refine_ls_goodness_of_fit_ref 1.093
_refine_ls_hydrogen_treatment undef
_refine_ls_matrix_type full
_refine_ls_number_parameters 92
_refine_ls_number_reflns 1428
_refine_ls_number_restraints 0
_refine_ls_restrained_S_all 1.093
_refine_ls_R_factor_all 0.0278
_refine_ls_R_factor_gt 0.0245
_refine_ls_shift/su_max 0.001
_refine_ls_shift/su_mean 0.000
_refine_ls_structure_factor_coef Fsqd
_refine_ls_weighting_details 'w=1/[\s^2^(Fo^2^)+(0.0360P)^2^+1.3650P] where P=(Fo^2^+2Fc^2^)/3'
_refine_ls_weighting_scheme calc
_refine_ls_wR_factor_gt 0.0642
_refine_ls_wR_factor_ref 0.0663
_reflns_number_gt 1268
_reflns_number_total 1428
_reflns_threshold_expression 'I > 2\s(I)'
_cod_data_source_file gj5230sup1.cif
_cod_data_source_block I
_cod_database_code 2300662
_shelx_space_group_comment
;
The symmetry employed for this shelxl refinement is uniquely defined
by the following loop, which should always be used as a source of
symmetry information in preference to the above space-group names.
They are only intended as comments.
;
_shelx_estimated_absorpt_t_min 0.145
_shelx_estimated_absorpt_t_max 0.420

loop_
_space_group_symop_operation_xyz
'x, y, z'
'-x+1/2, -y, z+1/2'
'-x, y+1/2, -z+1/2'
'x+1/2, -y+1/2, -z'
'-x, -y, -z'
'x-1/2, y, -z-1/2'
'x, -y-1/2, z-1/2'
'-x-1/2, y-1/2, z'

loop_
_atom_site_type_symbol
_atom_site_label
_atom_site_fract_x
_atom_site_fract_y
_atom_site_fract_z
_atom_site_U_iso_or_equiv
_atom_site_adp_type
_atom_site_calc_flag
_atom_site_occupancy
Fe Fe1 0.58215(3) 0.24110(7) 0.37329(2) 0.00332(10) Uani d 1
Fe Fe2 0.31084(3) 0.57276(7) 0.46759(2) 0.00412(10) Uani d 1
Fe Fe3 0.31312(3) 0.56322(7) 0.28399(2) 0.00430(9) Uani d 1
Fe Fe4 0.12724(3) 0.56340(8) 0.37470(2) 0.00425(10) Uani d 1
Fe Fe5 0.47545(3) 0.25065(7) 0.53109(2) 0.00425(10) Uani d 1
Fe Fe6 0.29253(3) 0.25177(7) 0.62536(2) 0.00410(10) Uani d 1
Fe Fe7 0.47666(3) 0.22765(7) 0.21469(2) 0.00433(10) Uani d 1
C C3 0.3411(2) 0.9648(5) 0.23224(17) 0.0093(4) Uani d 1
C C1 0.4392(2) 0.4646(6) 0.38006(16) 0.0084(4) Uani d 1
C C2 0.3435(2) 0.9697(5) 0.51866(17) 0.0083(4) Uani d 1

loop_
_atom_site_aniso_label
_atom_site_aniso_U_11
_atom_site_aniso_U_22
_atom_site_aniso_U_33
_atom_site_aniso_U_12
_atom_site_aniso_U_13
_atom_site_aniso_U_23
Fe1 0.00189(17) 0.00476(18) 0.00332(17) 0.00025(9) 0.00002(9) 0.00030(9)
Fe2 0.00240(16) 0.00623(16) 0.00373(15) 0.00019(10) 0.00014(10) -0.00011(10)
Fe3 0.00255(15) 0.00655(16) 0.00381(15) 0.00010(10) -0.00005(10) 0.00006(10)
Fe4 0.00259(16) 0.00629(17) 0.00389(16) 0.00011(11) 0.00026(9) 0.00001(9)
Fe5 0.00433(17) 0.00416(16) 0.00428(16) -0.00033(10) 0.00074(11) -0.00050(9)
Fe6 0.00269(17) 0.00385(17) 0.00577(18) -0.00001(9) 0.00005(9) -0.00047(9)
Fe7 0.00374(16) 0.00477(16) 0.00448(16) 0.00040(10) -0.00079(11) 0.00063(9)
C3 0.0096(10) 0.0095(9) 0.0089(10) 0.0013(8) 0.0022(8) 0.0003(7)
C1 0.0040(10) 0.0095(10) 0.0118(10) -0.0005(8) 0.0009(7) -0.0003(7)
C2 0.0089(10) 0.0089(9) 0.0071(9) 0.0001(8) -0.0037(8) -0.0009(7)

loop_
_atom_type_symbol
_atom_type_description
_atom_type_scat_dispersion_real
_atom_type_scat_dispersion_imag
_atom_type_scat_source
C C 0.0033 0.0016 'International Tables Vol C Tables 4.2.6.8 and 6.1.1.4'
Fe Fe 0.3463 0.8444 'International Tables Vol C Tables 4.2.6.8 and 6.1.1.4'

loop_
_geom_angle_atom_site_label_1
_geom_angle_atom_site_label_2
_geom_angle_atom_site_label_3
_geom_angle_site_symmetry_1
_geom_angle_site_symmetry_3
_geom_angle
Fe2 Fe1 Fe5 5_666 5_656 88.986(13)
Fe2 Fe1 Fe6 5_666 5_656 89.327(14)
Fe3 Fe1 Fe2 3_645 5_666 122.879(17)
Fe3 Fe1 Fe4 3_645 8_655 111.515(15)
Fe3 Fe1 Fe5 3_645 5_656 105.880(15)
Fe3 Fe1 Fe6 3_645 5_656 59.027(12)
Fe4 Fe1 Fe2 8_655 5_666 123.118(15)
Fe4 Fe1 Fe5 8_655 5_656 59.802(13)
Fe4 Fe1 Fe6 8_655 5_656 106.142(16)
Fe5 Fe1 Fe2 . 5_666 62.048(13)
Fe5 Fe1 Fe3 . 3_645 163.147(17)
Fe5 Fe1 Fe4 . 8_655 61.074(13)
Fe5 Fe1 Fe5 . 5_656 57.288(14)
Fe5 Fe1 Fe6 . 5_656 106.927(14)
Fe5 Fe1 Fe6 5_656 5_656 56.667(12)
Fe5 Fe1 Fe7 . . 119.51(2)
Fe5 Fe1 Fe7 . 3_655 104.413(15)
Fe6 Fe1 Fe2 4_556 5_666 60.717(12)
Fe6 Fe1 Fe3 4_556 3_645 62.162(12)
Fe6 Fe1 Fe4 4_556 8_655 162.929(17)
Fe6 Fe1 Fe5 4_556 . 120.011(16)
Fe6 Fe1 Fe5 4_556 5_656 105.350(15)
Fe6 Fe1 Fe6 4_556 5_656 56.802(11)
Fe6 Fe1 Fe7 4_556 3_655 105.213(15)
Fe6 Fe1 Fe7 4_556 . 120.475(16)
Fe7 Fe1 Fe2 . 5_666 163.021(16)
Fe7 Fe1 Fe2 3_655 5_666 104.116(14)
Fe7 Fe1 Fe3 . 3_645 61.213(13)
Fe7 Fe1 Fe3 3_655 3_645 90.264(13)
Fe7 Fe1 Fe4 . 8_655 61.471(13)
Fe7 Fe1 Fe4 3_655 8_655 90.238(15)
Fe7 Fe1 Fe5 3_655 5_656 149.361(19)
Fe7 Fe1 Fe5 . 5_656 106.064(15)
Fe7 Fe1 Fe6 . 5_656 105.386(14)
Fe7 Fe1 Fe6 3_655 5_656 148.624(16)
Fe7 Fe1 Fe7 . 3_655 58.908(9)
C3 Fe1 Fe2 3_645 5_666 102.50(7)
C3 Fe1 Fe3 3_645 3_645 48.37(7)
C3 Fe1 Fe4 3_645 8_655 126.78(7)
C3 Fe1 Fe5 3_645 5_656 154.02(7)
C3 Fe1 Fe5 3_645 . 148.48(7)
C3 Fe1 Fe6 3_645 4_556 62.52(7)
C3 Fe1 Fe6 3_645 5_656 99.73(7)
C3 Fe1 Fe7 3_645 . 67.19(7)
C3 Fe1 Fe7 3_645 3_655 50.06(7)
C1 Fe1 Fe2 . 5_666 102.33(7)
C1 Fe1 Fe3 . 3_645 127.19(6)
C1 Fe1 Fe4 . 8_655 48.40(7)
C1 Fe1 Fe5 . . 61.00(7)
C1 Fe1 Fe5 . 5_656 100.25(7)
C1 Fe1 Fe6 . 4_556 148.54(8)
C1 Fe1 Fe6 . 5_656 154.34(8)
C1 Fe1 Fe7 . . 67.81(7)
C1 Fe1 Fe7 . 3_655 50.28(7)
C1 Fe1 C3 . 3_645 99.91(10)
C2 Fe1 Fe2 5_666 5_666 47.18(7)
C2 Fe1 Fe3 5_666 3_645 104.91(7)
C2 Fe1 Fe4 5_666 8_655 106.00(7)
C2 Fe1 Fe5 5_666 . 65.68(7)
C2 Fe1 Fe5 5_666 5_656 49.09(7)
C2 Fe1 Fe6 5_666 5_656 48.99(7)
C2 Fe1 Fe6 5_666 4_556 63.31(7)
C2 Fe1 Fe7 5_666 . 149.79(7)
C2 Fe1 Fe7 5_666 3_655 151.29(7)
C2 Fe1 C3 5_666 3_645 125.81(11)
C2 Fe1 C1 5_666 . 126.63(10)
Fe1 Fe2 Fe2 5_666 8_655 121.614(9)
Fe1 Fe2 Fe5 5_666 5_666 56.169(12)
Fe3 Fe2 Fe1 . 5_666 145.019(16)
Fe3 Fe2 Fe2 . 8_655 89.512(9)
Fe3 Fe2 Fe4 . . 60.415(12)
Fe3 Fe2 Fe4 . 8_665 62.083(12)
Fe3 Fe2 Fe5 . 5_666 90.090(13)
Fe3 Fe2 Fe5 . . 108.552(15)
Fe3 Fe2 Fe6 . 8_665 146.800(16)
Fe3 Fe2 Fe6 . . 145.052(16)
Fe4 Fe2 Fe1 8_665 5_666 89.858(13)
Fe4 Fe2 Fe1 . 5_666 146.230(17)
Fe4 Fe2 Fe2 8_665 8_655 148.245(12)
Fe4 Fe2 Fe2 . 8_655 61.194(15)
Fe4 Fe2 Fe4 . 8_665 90.741(16)
Fe4 Fe2 Fe5 8_665 5_666 59.325(12)
Fe4 Fe2 Fe5 . . 144.494(17)
Fe4 Fe2 Fe5 . 5_666 146.437(16)
Fe4 Fe2 Fe6 . . 109.579(17)
Fe4 Fe2 Fe6 . 8_665 90.793(14)
Fe5 Fe2 Fe1 . 5_666 62.506(13)
Fe5 Fe2 Fe2 5_666 8_655 140.117(16)
Fe5 Fe2 Fe2 . 8_655 86.505(12)
Fe5 Fe2 Fe4 . 8_665 114.633(16)
Fe5 Fe2 Fe5 . 5_666 56.072(14)
Fe5 Fe2 Fe6 . . 58.316(14)
Fe5 Fe2 Fe6 . 8_665 104.567(16)
Fe6 Fe2 Fe1 . 5_666 62.341(12)
Fe6 Fe2 Fe1 8_665 5_666 56.721(14)
Fe6 Fe2 Fe2 8_665 8_655 90.243(14)
Fe6 Fe2 Fe2 . 8_655 59.273(9)
Fe6 Fe2 Fe4 8_665 8_665 105.705(14)
Fe6 Fe2 Fe4 . 8_665 151.821(16)
Fe6 Fe2 Fe5 . 5_666 103.843(16)
Fe6 Fe2 Fe5 8_665 5_666 110.609(15)
Fe6 Fe2 Fe6 . 8_665 56.401(11)
C1 Fe2 Fe1 . 5_666 101.61(7)
C1 Fe2 Fe2 . 8_655 102.06(7)
C1 Fe2 Fe3 . . 52.35(7)
C1 Fe2 Fe4 . 8_665 72.73(7)
C1 Fe2 Fe4 . . 110.77(7)
C1 Fe2 Fe5 . 5_666 49.30(7)
C1 Fe2 Fe5 . . 59.13(7)
C1 Fe2 Fe6 . . 115.15(7)
C1 Fe2 Fe6 . 8_665 158.29(7)
C1 Fe2 C2 . 8_655 147.75(10)
C2 Fe2 Fe1 8_655 5_666 102.97(7)
C2 Fe2 Fe1 . 5_666 47.51(7)
C2 Fe2 Fe2 . 8_655 151.03(7)
C2 Fe2 Fe2 8_655 8_655 46.72(7)
C2 Fe2 Fe3 . . 111.76(7)
C2 Fe2 Fe3 8_655 . 110.61(7)
C2 Fe2 Fe4 . . 111.51(7)
C2 Fe2 Fe4 . 8_665 49.95(7)
C2 Fe2 Fe4 8_655 . 51.99(7)
C2 Fe2 Fe4 8_655 8_665 127.59(7)
C2 Fe2 Fe5 8_655 . 116.35(7)
C2 Fe2 Fe5 8_655 5_666 159.13(7)
C2 Fe2 Fe5 . 5_666 62.34(7)
C2 Fe2 Fe5 . . 103.92(7)
C2 Fe2 Fe6 8_655 . 60.66(7)
C2 Fe2 Fe6 . . 103.06(7)
C2 Fe2 Fe6 8_655 8_665 49.93(7)
C2 Fe2 Fe6 . 8_665 61.11(7)
C2 Fe2 C1 . . 106.49(10)
C2 Fe2 C2 . 8_655 105.47(11)
Fe1 Fe3 Fe4 3_655 8_655 121.009(15)
Fe1 Fe3 Fe4 3_655 8_665 89.901(13)
Fe1 Fe3 Fe6 3_655 2_564 56.894(14)
Fe1 Fe3 Fe7 3_655 . 61.792(12)
Fe2 Fe3 Fe1 . 3_655 145.446(16)
Fe2 Fe3 Fe4 . 8_665 61.500(12)
Fe2 Fe3 Fe4 . . 60.083(12)
Fe2 Fe3 Fe4 . 8_655 63.347(12)
Fe2 Fe3 Fe6 . 2_564 144.164(16)
Fe2 Fe3 Fe6 . 7_565 147.334(16)
Fe2 Fe3 Fe7 . 3_655 89.919(14)
Fe2 Fe3 Fe7 . . 112.147(15)
Fe4 Fe3 Fe1 . 3_655 144.992(16)
Fe4 Fe3 Fe4 . 8_665 90.228(16)
Fe4 Fe3 Fe4 . 8_655 90.258(16)
Fe4 Fe3 Fe4 8_655 8_665 115.096(16)
Fe4 Fe3 Fe6 . 2_564 89.261(14)
Fe4 Fe3 Fe6 . 7_565 109.037(17)
Fe4 Fe3 Fe7 . . 144.997(17)
Fe4 Fe3 Fe7 . 3_655 146.385(16)
Fe6 Fe3 Fe1 7_565 3_655 61.616(13)
Fe6 Fe3 Fe4 2_564 8_655 140.810(16)
Fe6 Fe3 Fe4 7_565 8_665 150.752(16)
Fe6 Fe3 Fe4 2_564 8_665 104.092(14)
Fe6 Fe3 Fe4 7_565 8_655 87.390(13)
Fe6 Fe3 Fe6 7_565 2_564 56.064(11)
Fe6 Fe3 Fe7 7_565 3_655 104.491(16)
Fe6 Fe3 Fe7 7_565 . 57.223(14)
Fe7 Fe3 Fe1 3_655 3_655 57.417(12)
Fe7 Fe3 Fe4 . 8_665 116.978(16)
Fe7 Fe3 Fe4 . 8_655 59.233(12)
Fe7 Fe3 Fe4 3_655 8_655 88.884(14)
Fe7 Fe3 Fe4 3_655 8_665 60.147(13)
Fe7 Fe3 Fe6 3_655 2_564 111.874(16)
Fe7 Fe3 Fe6 . 2_564 103.630(16)
Fe7 Fe3 Fe7 3_655 . 57.142(9)
C3 Fe3 Fe1 . 3_655 48.84(7)
C3 Fe3 Fe1 8_655 3_655 102.24(7)
C3 Fe3 Fe2 . . 110.24(7)
C3 Fe3 Fe2 8_655 . 110.19(7)
C3 Fe3 Fe4 8_655 . 51.55(7)
C3 Fe3 Fe4 8_655 8_665 126.24(7)
C3 Fe3 Fe4 . 8_665 49.32(7)
C3 Fe3 Fe4 . . 108.88(7)
C3 Fe3 Fe4 . 8_655 153.73(8)
C3 Fe3 Fe4 8_655 8_655 102.76(7)
C3 Fe3 Fe6 8_655 2_564 49.29(7)
C3 Fe3 Fe6 . 7_565 102.42(7)
C3 Fe3 Fe6 8_655 7_565 60.14(7)
C3 Fe3 Fe6 . 2_564 59.75(7)
C3 Fe3 Fe7 8_655 . 114.80(7)
C3 Fe3 Fe7 8_655 3_655 159.64(7)
C3 Fe3 Fe7 . . 105.69(7)
C3 Fe3 Fe7 . 3_655 65.16(8)
C3 Fe3 C3 . 8_655 103.26(11)
C3 Fe3 C1 . . 107.83(10)
C3 Fe3 C1 8_655 . 147.84(10)
C1 Fe3 Fe1 . 3_655 104.25(7)
C1 Fe3 Fe2 . . 50.83(7)
C1 Fe3 Fe4 . 8_655 47.28(7)
C1 Fe3 Fe4 . 8_665 71.82(7)
C1 Fe3 Fe4 . . 108.99(7)
C1 Fe3 Fe6 . 7_565 119.17(7)
C1 Fe3 Fe6 . 2_564 161.07(7)
C1 Fe3 Fe7 . 3_655 49.68(7)
C1 Fe3 Fe7 . . 64.26(7)
Fe1 Fe4 Fe2 8_665 8_655 121.493(16)
Fe1 Fe4 Fe3 8_665 8_665 89.574(14)
Fe1 Fe4 Fe5 8_665 4_456 60.905(13)
Fe1 Fe4 Fe7 8_665 8_665 57.221(12)
Fe1 Fe4 Fe7 8_665 6_556 61.680(13)
Fe2 Fe4 Fe1 . 8_665 145.235(16)
Fe2 Fe4 Fe2 . 8_655 62.129(11)
Fe2 Fe4 Fe3 . 8_665 89.428(15)
Fe2 Fe4 Fe3 8_655 8_665 148.395(18)
Fe2 Fe4 Fe3 . . 59.502(14)
Fe2 Fe4 Fe5 . 8_665 89.246(14)
Fe2 Fe4 Fe5 . 4_456 110.849(15)
Fe2 Fe4 Fe7 . 6_556 145.899(18)
Fe2 Fe4 Fe7 . 8_665 145.397(17)
Fe3 Fe4 Fe1 . 8_665 145.777(16)
Fe3 Fe4 Fe2 . 8_655 89.544(15)
Fe3 Fe4 Fe3 . 8_665 62.606(11)
Fe3 Fe4 Fe5 . 4_456 146.983(18)
Fe3 Fe4 Fe5 . 8_665 144.237(17)
Fe3 Fe4 Fe7 . 6_556 111.374(15)
Fe3 Fe4 Fe7 . 8_665 90.147(13)
Fe5 Fe4 Fe1 8_665 8_665 57.353(12)
Fe5 Fe4 Fe2 8_665 8_655 90.315(13)
Fe5 Fe4 Fe2 4_456 8_655 60.590(12)
Fe5 Fe4 Fe3 4_456 8_665 149.806(18)
Fe5 Fe4 Fe3 8_665 8_665 103.596(15)
Fe5 Fe4 Fe5 8_665 4_456 56.543(14)
Fe5 Fe4 Fe7 4_456 6_556 56.951(14)
Fe5 Fe4 Fe7 8_665 8_665 111.969(17)
Fe5 Fe4 Fe7 8_665 6_556 104.299(16)
Fe7 Fe4 Fe2 6_556 8_655 86.265(15)
Fe7 Fe4 Fe2 8_665 8_655 140.027(17)
Fe7 Fe4 Fe3 8_665 8_665 59.905(12)
Fe7 Fe4 Fe3 6_556 8_665 116.547(15)
Fe7 Fe4 Fe5 8_665 4_456 103.703(16)
Fe7 Fe4 Fe7 8_665 6_556 56.947(9)
C3 Fe4 Fe1 8_655 8_665 103.63(7)
C3 Fe4 Fe2 8_655 . 109.01(7)
C3 Fe4 Fe2 8_655 8_655 103.10(7)
C3 Fe4 Fe3 8_655 . 50.92(7)
C3 Fe4 Fe3 8_655 8_665 71.83(7)
C3 Fe4 Fe5 8_655 8_665 160.87(7)
C3 Fe4 Fe5 8_655 4_456 118.66(7)
C3 Fe4 Fe7 8_655 8_665 49.32(7)
C3 Fe4 Fe7 8_655 6_556 63.73(7)
C3 Fe4 C2 8_655 8_655 147.88(10)
C1 Fe4 Fe1 8_665 8_665 48.61(7)
C1 Fe4 Fe2 8_665 . 108.22(7)
C1 Fe4 Fe2 8_665 8_655 148.81(7)
C1 Fe4 Fe3 8_665 8_665 49.60(7)
C1 Fe4 Fe3 8_665 . 111.61(7)
C1 Fe4 Fe5 8_665 4_456 101.41(7)
C1 Fe4 Fe5 8_665 8_665 59.02(7)
C1 Fe4 Fe7 8_665 6_556 105.56(7)
C1 Fe4 Fe7 8_665 8_665 65.41(7)
C1 Fe4 C3 8_665 8_655 108.02(10)
C1 Fe4 C2 8_665 8_655 102.78(9)
C2 Fe4 Fe1 8_655 8_665 103.42(7)
C2 Fe4 Fe2 8_655 . 51.08(7)
C2 Fe4 Fe2 8_655 8_655 47.08(7)
C2 Fe4 Fe3 8_655 . 108.85(7)
C2 Fe4 Fe3 8_655 8_665 125.28(7)
C2 Fe4 Fe5 8_655 4_456 62.22(7)
C2 Fe4 Fe5 8_655 8_665 49.81(7)
C2 Fe4 Fe7 8_655 6_556 116.33(7)
C2 Fe4 Fe7 8_655 8_665 160.64(7)
Fe1 Fe5 Fe2 . . 95.958(16)
Fe1 Fe5 Fe4 . 4_556 93.739(16)
Fe1 Fe5 Fe4 . 8_655 61.573(14)
Fe1 Fe5 Fe6 . . 151.100(19)
Fe1 Fe5 Fe7 . 7_566 149.203(18)
Fe2 Fe5 Fe4 . 4_556 170.185(18)
Fe2 Fe5 Fe4 . 8_655 63.237(13)
Fe4 Fe5 Fe4 8_655 4_556 123.457(14)
Fe5 Fe5 Fe1 5_656 . 64.481(16)
Fe5 Fe5 Fe1 5_666 . 66.332(16)
Fe5 Fe5 Fe2 5_666 . 63.555(16)
Fe5 Fe5 Fe2 5_656 . 124.92(2)
Fe5 Fe5 Fe4 5_666 8_655 96.98(2)
Fe5 Fe5 Fe4 5_656 4_556 61.196(15)
Fe5 Fe5 Fe4 5_666 4_556 119.61(2)
Fe5 Fe5 Fe4 5_656 8_655 62.260(16)
Fe5 Fe5 Fe5 5_666 5_656 130.68(3)
Fe5 Fe5 Fe6 5_656 . 112.30(2)
Fe5 Fe5 Fe6 5_666 . 112.18(2)
Fe5 Fe5 Fe7 5_666 7_566 107.93(2)
Fe5 Fe5 Fe7 5_656 7_566 112.14(2)
Fe6 Fe5 Fe2 . . 61.233(13)
Fe6 Fe5 Fe4 . 8_655 90.918(15)
Fe6 Fe5 Fe4 . 4_556 109.992(16)
Fe7 Fe5 Fe2 7_566 . 108.561(16)
Fe7 Fe5 Fe4 7_566 4_556 61.782(13)
Fe7 Fe5 Fe4 7_566 8_655 146.759(17)
Fe7 Fe5 Fe6 7_566 . 59.694(13)
C1 Fe5 Fe1 . . 48.21(6)
C1 Fe5 Fe1 5_666 . 105.82(7)
C1 Fe5 Fe2 . . 47.76(6)
C1 Fe5 Fe2 5_666 . 103.06(7)
C1 Fe5 Fe4 5_666 4_556 72.70(7)
C1 Fe5 Fe4 . 8_655 46.76(6)
C1 Fe5 Fe4 5_666 8_655 158.08(7)
C1 Fe5 Fe4 . 4_556 141.89(6)
C1 Fe5 Fe5 5_666 5_656 131.22(7)
C1 Fe5 Fe5 5_666 5_666 61.10(7)
C1 Fe5 Fe5 . 5_666 50.22(6)
C1 Fe5 Fe5 . 5_656 96.62(6)
C1 Fe5 Fe6 . . 107.07(6)
C1 Fe5 Fe6 5_666 . 97.08(7)
C1 Fe5 Fe7 5_666 7_566 51.41(7)
C1 Fe5 Fe7 . 7_566 151.05(6)
C1 Fe5 C1 5_666 . 111.32(7)
C1 Fe5 C2 5_666 5_666 88.96(9)
C1 Fe5 C2 . 5_666 94.76(8)
C2 Fe5 Fe1 5_666 . 46.58(5)
C2 Fe5 Fe1 1_545 . 108.07(7)
C2 Fe5 Fe2 5_666 . 142.51(6)
C2 Fe5 Fe2 1_545 . 74.57(7)
C2 Fe5 Fe4 5_666 4_556 47.16(5)
C2 Fe5 Fe4 5_666 8_655 93.04(5)
C2 Fe5 Fe4 1_545 8_655 50.55(7)
C2 Fe5 Fe4 1_545 4_556 103.81(7)
C2 Fe5 Fe5 1_545 5_656 65.54(7)
C2 Fe5 Fe5 1_545 5_666 136.25(7)
C2 Fe5 Fe5 5_666 5_666 93.61(6)
C2 Fe5 Fe5 5_666 5_656 48.27(6)
C2 Fe5 Fe6 1_545 . 51.42(7)
C2 Fe5 Fe6 5_666 . 153.22(6)
C2 Fe5 Fe7 5_666 7_566 106.64(5)
C2 Fe5 Fe7 1_545 7_566 96.47(7)
C2 Fe5 C1 1_545 5_666 146.09(10)
C2 Fe5 C1 1_545 . 92.29(9)
C2 Fe5 C2 1_545 5_666 113.81(7)
Fe1 Fe6 Fe2 4_456 8_655 62.560(13)
Fe1 Fe6 Fe2 4_456 . 94.736(15)
Fe1 Fe6 Fe3 4_456 7_566 95.445(15)
Fe1 Fe6 Fe5 4_456 . 149.760(16)
Fe1 Fe6 Fe7 4_456 7_566 150.288(16)
Fe2 Fe6 Fe2 . 8_655 61.662(12)
Fe3 Fe6 Fe2 7_566 8_655 124.454(16)
Fe3 Fe6 Fe2 7_566 . 169.79(2)
Fe5 Fe6 Fe2 . . 60.451(13)
Fe5 Fe6 Fe2 . 8_655 89.027(14)
Fe5 Fe6 Fe3 . 7_566 110.065(18)
Fe6 Fe6 Fe1 8_655 4_456 66.50(2)
Fe6 Fe6 Fe1 8_665 4_456 65.03(2)
Fe6 Fe6 Fe2 8_655 8_655 61.683(12)
Fe6 Fe6 Fe2 8_665 . 61.915(9)
Fe6 Fe6 Fe2 8_665 8_655 95.036(16)
Fe6 Fe6 Fe2 8_655 . 122.640(12)
Fe6 Fe6 Fe3 8_665 7_566 122.328(11)
Fe6 Fe6 Fe3 8_655 7_566 62.772(9)
Fe6 Fe6 Fe5 8_655 . 110.565(16)
Fe6 Fe6 Fe5 8_665 . 110.788(16)
Fe6 Fe6 Fe6 8_655 8_665 131.53(3)
Fe6 Fe6 Fe7 8_665 7_566 108.940(17)
Fe6 Fe6 Fe7 8_655 7_566 113.067(17)
Fe7 Fe6 Fe2 7_566 8_655 145.566(18)
Fe7 Fe6 Fe2 7_566 . 108.060(18)
Fe7 Fe6 Fe3 7_566 7_566 62.096(13)
Fe7 Fe6 Fe5 7_566 . 59.843(16)
C3 Fe6 Fe1 2_565 4_456 47.91(6)
C3 Fe6 Fe1 7_576 4_456 105.80(7)
C3 Fe6 Fe2 7_576 8_655 157.78(7)
C3 Fe6 Fe2 7_576 . 103.05(7)
C3 Fe6 Fe2 2_565 8_655 93.87(6)
C3 Fe6 Fe2 2_565 . 142.64(6)
C3 Fe6 Fe3 7_576 7_566 73.35(7)
C3 Fe6 Fe3 2_565 7_566 47.55(6)
C3 Fe6 Fe5 7_576 . 97.11(7)
C3 Fe6 Fe5 2_565 . 153.02(6)
C3 Fe6 Fe6 7_576 8_665 62.81(7)
C3 Fe6 Fe6 2_565 8_665 95.69(6)
C3 Fe6 Fe6 2_565 8_655 49.45(6)
C3 Fe6 Fe6 7_576 8_655 133.75(7)
C3 Fe6 Fe7 2_565 7_566 107.48(6)
C3 Fe6 Fe7 7_576 7_566 51.37(7)
C3 Fe6 C3 7_576 2_565 90.27(11)
C3 Fe6 C2 2_565 8_655 95.21(9)
C3 Fe6 C2 7_576 8_655 112.13(9)
C3 Fe6 C2 7_576 1_545 145.99(11)
C2 Fe6 Fe1 8_655 4_456 47.31(6)
C2 Fe6 Fe1 1_545 4_456 108.21(7)
C2 Fe6 Fe2 1_545 8_655 49.66(7)
C2 Fe6 Fe2 1_545 . 74.04(7)
C2 Fe6 Fe2 8_655 8_655 45.77(6)
C2 Fe6 Fe2 8_655 . 47.43(6)
C2 Fe6 Fe3 8_655 7_566 142.76(6)
C2 Fe6 Fe3 1_545 7_566 103.40(7)
C2 Fe6 Fe5 1_545 . 51.25(7)
C2 Fe6 Fe5 8_655 . 105.78(6)
C2 Fe6 Fe6 1_545 8_655 63.39(7)
C2 Fe6 Fe6 8_655 8_655 95.50(6)
C2 Fe6 Fe6 1_545 8_665 133.91(7)
C2 Fe6 Fe6 8_655 8_665 49.32(6)
C2 Fe6 Fe7 8_655 7_566 150.86(6)
C2 Fe6 Fe7 1_545 7_566 96.47(7)
C2 Fe6 C3 1_545 2_565 112.84(9)
C2 Fe6 C2 1_545 8_655 91.10(10)
Fe1 Fe7 Fe1 . 3_645 123.858(17)
Fe1 Fe7 Fe3 . 3_645 61.371(13)
Fe1 Fe7 Fe3 3_645 . 116.763(17)
Fe1 Fe7 Fe3 3_645 3_645 91.308(15)
Fe1 Fe7 Fe3 . . 92.541(15)
Fe1 Fe7 Fe4 . 8_655 61.309(13)
Fe1 Fe7 Fe4 3_645 6_656 116.743(16)
Fe1 Fe7 Fe4 . 6_656 92.718(15)
Fe1 Fe7 Fe4 3_645 8_655 91.305(14)
Fe1 Fe7 Fe5 . 7_565 150.072(18)
Fe1 Fe7 Fe6 . 7_565 149.012(19)
Fe1 Fe7 Fe7 . 3_645 65.016(17)
Fe1 Fe7 Fe7 . 3_655 62.251(17)
Fe3 Fe7 Fe3 3_645 . 150.088(16)
Fe3 Fe7 Fe4 3_645 6_656 60.994(13)
Fe3 Fe7 Fe4 . 6_656 109.846(16)
Fe3 Fe7 Fe4 3_645 8_655 111.512(15)
Fe4 Fe7 Fe3 8_655 . 60.862(13)
Fe4 Fe7 Fe4 8_655 6_656 150.162(17)
Fe5 Fe7 Fe1 7_565 3_645 64.364(12)
Fe5 Fe7 Fe3 7_565 . 109.428(15)
Fe5 Fe7 Fe3 7_565 3_645 91.343(14)
Fe5 Fe7 Fe4 7_565 8_655 147.466(17)
Fe5 Fe7 Fe4 7_565 6_656 61.268(12)
Fe6 Fe7 Fe1 7_565 3_645 64.507(13)
Fe6 Fe7 Fe3 7_565 3_645 148.285(17)
Fe6 Fe7 Fe3 7_565 . 60.682(13)
Fe6 Fe7 Fe4 7_565 6_656 110.192(16)
Fe6 Fe7 Fe4 7_565 8_655 90.316(15)
Fe6 Fe7 Fe5 7_565 7_565 60.464(13)
Fe7 Fe7 Fe1 3_655 3_645 173.89(2)
Fe7 Fe7 Fe1 3_645 3_645 58.842(11)
Fe7 Fe7 Fe3 3_655 3_645 92.24(2)
Fe7 Fe7 Fe3 3_645 3_645 62.037(16)
Fe7 Fe7 Fe3 3_655 . 60.821(14)
Fe7 Fe7 Fe3 3_645 . 122.50(2)
Fe7 Fe7 Fe4 3_645 6_656 122.68(2)
Fe7 Fe7 Fe4 3_655 8_655 92.02(2)
Fe7 Fe7 Fe4 3_655 6_656 61.075(14)
Fe7 Fe7 Fe4 3_645 8_655 61.979(16)
Fe7 Fe7 Fe5 3_645 7_565 114.884(18)
Fe7 Fe7 Fe5 3_655 7_565 110.562(17)
Fe7 Fe7 Fe6 3_645 7_565 114.435(18)
Fe7 Fe7 Fe6 3_655 7_565 110.340(17)
Fe7 Fe7 Fe7 3_645 3_655 127.27(3)
C3 Fe7 Fe1 1_545 . 108.17(7)
C3 Fe7 Fe1 1_545 3_645 49.01(7)
C3 Fe7 Fe3 1_545 3_645 126.91(7)
C3 Fe7 Fe3 1_545 . 72.69(7)
C3 Fe7 Fe4 1_545 8_655 50.00(7)
C3 Fe7 Fe4 1_545 6_656 158.96(7)
C3 Fe7 Fe5 1_545 7_565 97.89(7)
C3 Fe7 Fe6 1_545 7_565 51.75(7)
C3 Fe7 Fe7 1_545 3_655 131.10(7)
C3 Fe7 Fe7 1_545 3_645 66.76(7)
C3 Fe7 C1 1_545 3_645 97.44(10)
C1 Fe7 Fe1 3_645 . 108.75(7)
C1 Fe7 Fe1 3_645 3_645 48.85(7)
C1 Fe7 Fe3 3_645 3_645 50.46(7)
C1 Fe7 Fe3 3_645 . 158.55(7)
C1 Fe7 Fe4 3_645 8_655 127.22(7)
C1 Fe7 Fe4 3_645 6_656 72.64(7)
C1 Fe7 Fe5 3_645 7_565 52.00(7)
C1 Fe7 Fe6 3_645 7_565 98.13(7)
C1 Fe7 Fe7 3_645 3_655 131.45(7)
C1 Fe7 Fe7 3_645 3_645 67.23(7)
Fe1 C3 Fe3 3_655 8_665 141.84(14)
Fe1 C3 Fe4 3_655 8_665 136.34(13)
Fe1 C3 Fe6 3_655 2_564 69.57(8)
Fe1 C3 Fe6 3_655 7_575 85.69(9)
Fe1 C3 Fe7 3_655 1_565 80.93(9)
Fe3 C3 Fe1 . 3_655 82.80(9)
Fe3 C3 Fe3 . 8_665 85.46(10)
Fe3 C3 Fe4 8_665 8_665 77.52(8)
Fe3 C3 Fe4 . 8_665 83.49(9)
Fe3 C3 Fe6 . 7_575 142.12(14)
Fe3 C3 Fe6 8_665 2_564 72.31(8)
Fe3 C3 Fe6 8_665 7_575 81.69(9)
Fe3 C3 Fe6 . 2_564 74.42(8)
Fe3 C3 Fe7 . 1_565 135.82(13)
Fe4 C3 Fe6 8_665 2_564 143.61(12)
Fe6 C3 Fe4 7_575 8_665 127.43(12)
Fe6 C3 Fe6 7_575 2_564 67.74(7)
Fe7 C3 Fe3 1_565 8_665 129.92(12)
Fe7 C3 Fe4 1_565 8_665 80.68(9)
Fe7 C3 Fe6 1_565 7_575 76.88(9)
Fe7 C3 Fe6 1_565 2_564 134.83(12)
Fe1 C1 Fe2 . . 143.90(12)
Fe1 C1 Fe3 . . 135.36(12)
Fe1 C1 Fe5 . . 70.80(8)
Fe1 C1 Fe5 . 5_666 85.34(10)
Fe1 C1 Fe7 . 3_655 80.88(9)
Fe2 C1 Fe3 . . 76.81(9)
Fe2 C1 Fe5 . . 73.11(7)
Fe2 C1 Fe5 . 5_666 82.56(9)
Fe2 C1 Fe7 . 3_655 128.32(13)
Fe3 C1 Fe5 . . 143.08(12)
Fe4 C1 Fe1 8_655 . 82.99(10)
Fe4 C1 Fe2 8_655 . 86.47(10)
Fe4 C1 Fe3 8_655 . 83.11(9)
Fe4 C1 Fe5 8_655 5_666 142.90(12)
Fe4 C1 Fe5 8_655 . 74.22(8)
Fe4 C1 Fe7 8_655 3_655 135.29(12)
Fe5 C1 Fe3 5_666 . 127.86(13)
Fe5 C1 Fe5 5_666 . 68.68(7)
Fe7 C1 Fe3 3_655 . 79.86(8)
Fe7 C1 Fe5 3_655 . 136.25(12)
Fe7 C1 Fe5 3_655 5_666 76.59(9)
Fe1 C2 Fe2 5_666 8_665 141.27(13)
Fe1 C2 Fe4 5_666 8_665 138.36(13)
Fe1 C2 Fe5 5_666 1_565 83.61(9)
Fe1 C2 Fe5 5_666 5_666 67.74(7)
Fe1 C2 Fe6 5_666 8_665 69.37(7)
Fe1 C2 Fe6 5_666 1_565 83.96(9)
Fe2 C2 Fe1 . 5_666 85.31(10)
Fe2 C2 Fe2 . 8_665 84.55(9)
Fe2 C2 Fe4 . 8_665 82.97(9)
Fe2 C2 Fe4 8_665 8_665 76.93(8)
Fe2 C2 Fe5 8_665 5_666 142.28(11)
Fe2 C2 Fe5 . 5_666 73.05(8)
Fe2 C2 Fe5 . 1_565 138.98(13)
Fe2 C2 Fe5 8_665 1_565 126.28(12)
Fe2 C2 Fe6 8_665 8_665 71.91(8)
Fe2 C2 Fe6 . 8_665 73.11(8)
Fe2 C2 Fe6 . 1_565 140.27(13)
Fe2 C2 Fe6 8_665 1_565 80.41(9)
Fe4 C2 Fe5 8_665 5_666 70.62(7)
Fe4 C2 Fe6 8_665 8_665 142.05(12)
Fe5 C2 Fe4 1_565 8_665 79.63(9)
Fe5 C2 Fe5 1_565 5_666 66.19(7)
Fe5 C2 Fe6 1_565 1_565 77.33(8)
Fe5 C2 Fe6 1_565 8_665 136.93(11)
Fe6 C2 Fe4 1_565 8_665 128.02(12)
Fe6 C2 Fe5 1_565 5_666 135.35(11)
Fe6 C2 Fe5 8_665 5_666 126.54(10)
Fe6 C2 Fe6 1_565 8_665 67.29(7)

loop_
_geom_bond_atom_site_label_1
_geom_bond_atom_site_label_2
_geom_bond_site_symmetry_2
_geom_bond_distance
Fe1 Fe2 5_666 2.6735(4)
Fe1 Fe3 3_645 2.6281(4)
Fe1 Fe4 8_655 2.6323(5)
Fe1 Fe5 . 2.5203(5)
Fe1 Fe5 5_656 2.6753(4)
Fe1 Fe6 5_656 2.6874(5)
Fe1 Fe6 4_556 2.5184(6)
Fe1 Fe7 . 2.5229(5)
Fe1 Fe7 3_655 2.6091(4)
Fe1 C3 3_645 1.994(2)
Fe1 C1 . 1.990(3)
Fe1 C2 5_666 1.978(2)
Fe2 Fe2 8_655 2.6903(4)
Fe2 Fe3 . 2.5279(5)
Fe2 Fe4 8_665 2.6667(5)
Fe2 Fe4 . 2.5429(5)
Fe2 Fe5 5_666 2.6801(5)
Fe2 Fe5 . 2.6019(5)
Fe2 Fe6 . 2.6218(4)
Fe2 Fe6 8_665 2.6275(4)
Fe2 C1 . 2.013(2)
Fe2 C2 . 1.968(2)
Fe2 C2 8_655 2.031(2)
Fe3 Fe4 . 2.5513(5)
Fe3 Fe4 8_665 2.6813(4)
Fe3 Fe4 8_655 2.6799(4)
Fe3 Fe6 2_564 2.6585(4)
Fe3 Fe6 7_565 2.6191(4)
Fe3 Fe7 3_655 2.6241(5)
Fe3 Fe7 . 2.6546(5)
Fe3 C3 . 1.980(2)
Fe3 C3 8_655 2.029(3)
Fe3 C1 . 2.056(2)
Fe4 Fe5 4_456 2.6461(5)
Fe4 Fe5 8_665 2.6198(4)
Fe4 Fe7 8_665 2.6363(5)
Fe4 Fe7 6_556 2.6590(5)
Fe4 C3 8_655 2.047(2)
Fe4 C1 8_665 1.983(3)
Fe4 C2 8_655 2.057(2)
Fe5 Fe5 5_656 2.4943(6)
Fe5 Fe5 5_666 2.4836(6)
Fe5 Fe6 . 2.5451(5)
Fe5 Fe7 7_566 2.5294(6)
Fe5 C1 . 2.334(2)
Fe5 C1 5_666 2.049(2)
Fe5 C2 1_545 2.035(2)
Fe5 C2 5_666 2.482(3)
Fe6 Fe6 8_665 2.4806(3)
Fe6 Fe6 8_655 2.4806(3)
Fe6 Fe7 7_566 2.5255(5)
Fe6 C3 7_576 2.037(2)
Fe6 C3 2_565 2.384(3)
Fe6 C2 1_545 2.039(2)
Fe6 C2 8_655 2.404(3)
Fe7 Fe7 3_655 2.5246(3)
Fe7 Fe7 3_645 2.5246(3)
Fe7 C3 1_545 2.026(3)
Fe7 C1 3_645 2.033(2)
